data_2228551
loop_
_publ_author_name
'Tang, Wen-Jian'
'Lin, Zhi-Cai'
'Tang, Min-Fang'
'Li, Jun'

_publ_section_title
;
 1,2,3-Tri-<i>O</i>-acetyl-5-deoxy-<small>D</small>-ribofuranose
;
_journal_coeditor_code SI2303
_journal_issue 12
_journal_name_full 'Acta Crystallographica Section E'
_journal_page_first o3107
_journal_paper_doi 10.1107/S160053681004482X
_journal_volume 66
_journal_year 2010
_chemical_formula_iupac 'C11 H16 O7'
_chemical_formula_moiety 'C11 H16 O7'
_chemical_formula_sum 'C11 H16 O7'
_chemical_formula_weight 260.24
_chemical_name_systematic
;
1,2,3-Tri-<i>O</i>-acetyl-5-deoxy-D-ribofuranose
;
_space_group_IT_number 19
_symmetry_cell_setting orthorhombic
_symmetry_space_group_name_Hall 'P 2ac 2ab'
_symmetry_space_group_name_H-M 'P 21 21 21'
_atom_sites_solution_hydrogens geom
_atom_sites_solution_primary direct
_atom_sites_solution_secondary difmap
_audit_creation_method SHELXL97
_cell_angle_alpha 90.00
_cell_angle_beta 90.00
_cell_angle_gamma 90.00
_cell_formula_units_Z 4
_cell_length_a 7.592(2)
_cell_length_b 8.505(2)
_cell_length_c 20.445(2)
_cell_measurement_reflns_used 1390
_cell_measurement_temperature 298(2)
_cell_measurement_theta_max 21.593
_cell_measurement_theta_min 2.594
_cell_volume 1320.1(5)
_computing_cell_refinement 'SAINT (Siemens, 1996)'
_computing_data_collection 'SMART (Siemens, 1996)'
_computing_data_reduction 'SAINT (Siemens, 1996)'
_computing_molecular_graphics 'SHELXTL (Sheldrick, 2008)'
_computing_publication_material 'SHELXL97 (Sheldrick, 2008)'
_computing_structure_refinement 'SHELXL97 (Sheldrick, 2008)'
_computing_structure_solution 'SHELXS97 (Sheldrick, 2008)'
_diffrn_ambient_temperature 298(2)
_diffrn_measured_fraction_theta_full 0.999
_diffrn_measured_fraction_theta_max 0.999
_diffrn_measurement_device_type 'Siemens SMART 1000 CCD area-detector'
_diffrn_measurement_method '\f and \w'
_diffrn_radiation_monochromator graphite
_diffrn_radiation_source 'fine-focus sealed tube'
_diffrn_radiation_type MoK\a
_diffrn_radiation_wavelength 0.71073
_diffrn_reflns_av_R_equivalents 0.0364
_diffrn_reflns_av_sigmaI/netI 0.0488
_diffrn_reflns_limit_h_max 8
_diffrn_reflns_limit_h_min -9
_diffrn_reflns_limit_k_max 9
_diffrn_reflns_limit_k_min -10
_diffrn_reflns_limit_l_max 11
_diffrn_reflns_limit_l_min -24
_diffrn_reflns_number 5470
_diffrn_reflns_theta_full 25.01
_diffrn_reflns_theta_max 25.01
_diffrn_reflns_theta_min 1.99
_exptl_absorpt_coefficient_mu 0.110
_exptl_absorpt_correction_T_max 0.9656
_exptl_absorpt_correction_T_min 0.9490
_exptl_absorpt_correction_type multi-scan
_exptl_absorpt_process_details '(SADABS; Sheldrick, 1996)'
_exptl_crystal_colour colourless
_exptl_crystal_density_diffrn 1.309
_exptl_crystal_density_method 'not measured'
_exptl_crystal_description prism
_exptl_crystal_F_000 552
_exptl_crystal_size_max 0.48
_exptl_crystal_size_mid 0.45
_exptl_crystal_size_min 0.32
_refine_diff_density_max 0.182
_refine_diff_density_min -0.126
_refine_ls_extinction_coef 0.022(4)
_refine_ls_extinction_expression Fc^*^=kFc[1+0.001xFc^2^\l^3^/sin(2\q)]^-1/4^
_refine_ls_extinction_method 'SHELXL97 (Sheldrick, 2008)'
_refine_ls_goodness_of_fit_ref 1.041
_refine_ls_hydrogen_treatment constr
_refine_ls_matrix_type full
_refine_ls_number_parameters 168
_refine_ls_number_reflns 1368
_refine_ls_number_restraints 0
_refine_ls_restrained_S_all 1.041
_refine_ls_R_factor_all 0.0796
_refine_ls_R_factor_gt 0.0414
_refine_ls_shift/su_max 0.000
_refine_ls_shift/su_mean 0.000
_refine_ls_structure_factor_coef Fsqd
_refine_ls_weighting_details
;
calc w = 1/[\s^2^(Fo^2^)+(0.0609P)^2^+0.2525P] where P=(Fo^2^+2Fc^2^)/3
;
_refine_ls_weighting_scheme calc
_refine_ls_wR_factor_gt 0.1049
_refine_ls_wR_factor_ref 0.1332
_reflns_number_gt 848
_reflns_number_total 1368
_reflns_threshold_expression I>2\s(I)
_cod_data_source_file si2303.cif
_cod_data_source_block I
_cod_database_code 2228551
_cod_database_fobs_code 2228551

loop_
_symmetry_equiv_pos_as_xyz
'x, y, z'
'-x+1/2, -y, z+1/2'
'-x, y+1/2, -z+1/2'
'x+1/2, -y+1/2, -z'

loop_
_atom_site_type_symbol
_atom_site_label
_atom_site_fract_x
_atom_site_fract_y
_atom_site_fract_z
_atom_site_U_iso_or_equiv
_atom_site_adp_type
_atom_site_calc_flag
_atom_site_refinement_flags
_atom_site_occupancy
_atom_site_disorder_assembly
_atom_site_disorder_group
O O1 0.1176(4) 0.2987(4) 0.07061(14) 0.0875(10) Uani d . 1 . .
O O2 0.2931(4) 0.3413(4) 0.16197(14) 0.0848(10) Uani d . 1 . .
O O3 0.4083(8) 0.5348(6) 0.1051(2) 0.162(2) Uani d . 1 . .
O O4 0.2959(4) -0.0158(4) 0.07017(13) 0.0873(11) Uani d . 1 . .
O O5 0.5372(5) -0.0822(5) 0.1230(2) 0.1261(16) Uani d . 1 . .
O O6 -0.0276(4) -0.0744(3) 0.12588(12) 0.0711(9) Uani d . 1 . .
O O7 0.0619(5) -0.1341(4) 0.22641(13) 0.0952(12) Uani d . 1 . .
C C1 0.2710(6) 0.2524(6) 0.1032(2) 0.0750(13) Uani d . 1 . .
H H1 0.3742 0.2633 0.0748 0.090 Uiso calc R 1 . .
C C2 0.2469(6) 0.0844(6) 0.12401(18) 0.0695(12) Uani d . 1 . .
H H2 0.3104 0.0591 0.1644 0.083 Uiso calc R 1 . .
C C3 0.0506(6) 0.0772(5) 0.13214(17) 0.0628(11) Uani d . 1 . .
H H3 0.0192 0.1214 0.1748 0.075 Uiso calc R 1 . .
C C4 -0.0187(6) 0.1839(5) 0.07907(19) 0.0678(11) Uani d . 1 . .
H H4 -0.0317 0.1235 0.0385 0.081 Uiso calc R 1 . .
C C5 -0.1893(6) 0.2655(5) 0.0940(2) 0.0917(16) Uani d . 1 . .
H H5A -0.1762 0.3274 0.1330 0.138 Uiso calc R 1 . .
H H5B -0.2802 0.1886 0.1005 0.138 Uiso calc R 1 . .
H H5C -0.2206 0.3327 0.0581 0.138 Uiso calc R 1 . .
C C6 0.3685(7) 0.4813(7) 0.1569(3) 0.0917(15) Uani d . 1 . .
C C7 0.3865(8) 0.5618(7) 0.2211(3) 0.1153(19) Uani d . 1 . .
H H7A 0.4613 0.5007 0.2492 0.173 Uiso calc R 1 . .
H H7B 0.2725 0.5726 0.2409 0.173 Uiso calc R 1 . .
H H7C 0.4374 0.6639 0.2146 0.173 Uiso calc R 1 . .
C C8 0.4508(7) -0.0888(6) 0.0750(2) 0.0784(13) Uani d . 1 . .
C C9 0.4968(8) -0.1728(7) 0.0142(2) 0.111(2) Uani d . 1 . .
H H9A 0.5860 -0.1152 -0.0088 0.166 Uiso calc R 1 . .
H H9B 0.3940 -0.1822 -0.0128 0.166 Uiso calc R 1 . .
H H9C 0.5403 -0.2757 0.0248 0.166 Uiso calc R 1 . .
C C10 -0.0159(6) -0.1698(5) 0.1781(2) 0.0681(11) Uani d . 1 . .
C C11 -0.1095(8) -0.3204(6) 0.1666(2) 0.0968(16) Uani d . 1 . .
H H11A -0.0379 -0.3877 0.1399 0.145 Uiso calc R 1 . .
H H11B -0.2191 -0.3001 0.1448 0.145 Uiso calc R 1 . .
H H11C -0.1320 -0.3709 0.2078 0.145 Uiso calc R 1 . .

loop_
_atom_site_aniso_label
_atom_site_aniso_U_11
_atom_site_aniso_U_22
_atom_site_aniso_U_33
_atom_site_aniso_U_12
_atom_site_aniso_U_13
_atom_site_aniso_U_23
O1 0.090(2) 0.087(2) 0.086(2) -0.018(2) -0.0159(18) 0.0309(18)
O2 0.095(2) 0.089(2) 0.0703(19) -0.023(2) -0.0001(17) 0.0068(19)
O3 0.232(6) 0.137(4) 0.116(3) -0.093(4) 0.011(4) 0.022(3)
O4 0.087(2) 0.115(3) 0.0599(17) 0.025(2) -0.0058(16) -0.0044(18)
O5 0.099(3) 0.135(4) 0.145(3) 0.029(3) -0.043(3) -0.031(3)
O6 0.098(2) 0.0548(17) 0.0604(16) -0.0068(19) -0.0069(15) 0.0085(14)
O7 0.148(3) 0.079(2) 0.0585(17) -0.009(2) -0.0165(19) 0.0096(16)
C1 0.070(3) 0.095(4) 0.060(2) -0.010(3) 0.000(2) 0.004(2)
C2 0.073(3) 0.088(3) 0.048(2) 0.006(3) -0.006(2) 0.001(2)
C3 0.077(3) 0.062(3) 0.050(2) 0.001(3) -0.0017(19) 0.010(2)
C4 0.077(3) 0.064(2) 0.062(2) -0.008(3) -0.012(2) 0.010(2)
C5 0.081(3) 0.074(3) 0.120(4) 0.003(3) -0.013(3) 0.016(3)
C6 0.100(4) 0.086(4) 0.089(4) -0.024(3) -0.009(3) 0.015(3)
C7 0.132(5) 0.101(4) 0.112(4) -0.019(4) -0.028(4) -0.003(4)
C8 0.073(3) 0.076(3) 0.086(3) -0.002(3) 0.005(3) 0.007(3)
C9 0.118(4) 0.113(4) 0.102(4) 0.007(4) 0.030(3) 0.008(4)
C10 0.086(3) 0.062(3) 0.057(2) 0.009(3) 0.006(2) 0.011(2)
C11 0.135(4) 0.067(3) 0.088(3) -0.015(3) -0.014(3) 0.018(3)

loop_
_atom_type_symbol
_atom_type_description
_atom_type_scat_dispersion_real
_atom_type_scat_dispersion_imag
_atom_type_scat_source
C C 0.0033 0.0016 'International Tables Vol C Tables 4.2.6.8 and 6.1.1.4'
H H 0.0000 0.0000 'International Tables Vol C Tables 4.2.6.8 and 6.1.1.4'
O O 0.0106 0.0060 'International Tables Vol C Tables 4.2.6.8 and 6.1.1.4'

loop_
_geom_angle_atom_site_label_1
_geom_angle_atom_site_label_2
_geom_angle_atom_site_label_3
_geom_angle_site_symmetry_1
_geom_angle_site_symmetry_3
_geom_angle
_geom_angle_publ_flag
C1 O1 C4 . . 110.6(3) ?
C6 O2 C1 . . 117.4(4) ?
C8 O4 C2 . . 116.5(3) ?
C10 O6 C3 . . 116.6(3) ?
O1 C1 O2 . . 110.4(4) ?
O1 C1 C2 . . 107.5(4) ?
O2 C1 C2 . . 106.3(3) ?
O1 C1 H1 . . 110.8 ?
O2 C1 H1 . . 110.8 ?
C2 C1 H1 . . 110.8 ?
O4 C2 C1 . . 108.4(3) ?
O4 C2 C3 . . 108.5(4) ?
C1 C2 C3 . . 101.0(4) ?
O4 C2 H2 . . 112.7 ?
C1 C2 H2 . . 112.7 ?
C3 C2 H2 . . 112.7 ?
O6 C3 C2 . . 116.1(4) ?
O6 C3 C4 . . 109.5(3) ?
C2 C3 C4 . . 104.0(3) ?
O6 C3 H3 . . 109.0 ?
C2 C3 H3 . . 109.0 ?
C4 C3 H3 . . 109.0 ?
O1 C4 C5 . . 109.4(4) ?
O1 C4 C3 . . 104.1(3) ?
C5 C4 C3 . . 115.6(4) ?
O1 C4 H4 . . 109.1 ?
C5 C4 H4 . . 109.1 ?
C3 C4 H4 . . 109.1 ?
C4 C5 H5A . . 109.5 ?
C4 C5 H5B . . 109.5 ?
H5A C5 H5B . . 109.5 ?
C4 C5 H5C . . 109.5 ?
H5A C5 H5C . . 109.5 ?
H5B C5 H5C . . 109.5 ?
O3 C6 O2 . . 121.4(5) ?
O3 C6 C7 . . 125.8(5) ?
O2 C6 C7 . . 112.7(5) ?
C6 C7 H7A . . 109.5 ?
C6 C7 H7B . . 109.5 ?
H7A C7 H7B . . 109.5 ?
C6 C7 H7C . . 109.5 ?
H7A C7 H7C . . 109.5 ?
H7B C7 H7C . . 109.5 ?
O5 C8 O4 . . 121.9(5) ?
O5 C8 C9 . . 126.3(5) ?
O4 C8 C9 . . 111.8(5) ?
C8 C9 H9A . . 109.5 ?
C8 C9 H9B . . 109.5 ?
H9A C9 H9B . . 109.5 ?
C8 C9 H9C . . 109.5 ?
H9A C9 H9C . . 109.5 ?
H9B C9 H9C . . 109.5 ?
O7 C10 O6 . . 122.6(4) ?
O7 C10 C11 . . 126.1(4) ?
O6 C10 C11 . . 111.4(4) ?
C10 C11 H11A . . 109.5 ?
C10 C11 H11B . . 109.5 ?
H11A C11 H11B . . 109.5 ?
C10 C11 H11C . . 109.5 ?
H11A C11 H11C . . 109.5 ?
H11B C11 H11C . . 109.5 ?

loop_
_geom_bond_atom_site_label_1
_geom_bond_atom_site_label_2
_geom_bond_site_symmetry_2
_geom_bond_distance
_geom_bond_publ_flag
O1 C1 . 1.399(5) ?
O1 C4 . 1.433(5) ?
O2 C6 . 1.325(6) ?
O2 C1 . 1.429(5) ?
O3 C6 . 1.192(6) ?
O4 C8 . 1.333(6) ?
O4 C2 . 1.441(5) ?
O5 C8 . 1.183(6) ?
O6 C10 . 1.344(4) ?
O6 C3 . 1.425(5) ?
O7 C10 . 1.190(5) ?
C1 C2 . 1.502(6) ?
C1 H1 . 0.9800 ?
C2 C3 . 1.500(6) ?
C2 H2 . 0.9800 ?
C3 C4 . 1.509(5) ?
C3 H3 . 0.9800 ?
C4 C5 . 1.501(6) ?
C4 H4 . 0.9800 ?
C5 H5A . 0.9600 ?
C5 H5B . 0.9600 ?
C5 H5C . 0.9600 ?
C6 C7 . 1.485(7) ?
C7 H7A . 0.9600 ?
C7 H7B . 0.9600 ?
C7 H7C . 0.9600 ?
C8 C9 . 1.475(6) ?
C9 H9A . 0.9600 ?
C9 H9B . 0.9600 ?
C9 H9C . 0.9600 ?
C10 C11 . 1.484(6) ?
C11 H11A . 0.9600 ?
C11 H11B . 0.9600 ?
C11 H11C . 0.9600 ?

loop_
_cod_related_entry_id
_cod_related_entry_database
_cod_related_entry_code
1 ChemSpider 9995984
